data_7021227
loop_
_publ_author_name
'Munz, Dominik'
'Poethig, Alexander'
'Tronnier, Alexander'
'Strassner, Thomas'

_publ_section_title
;
 ortho-Phenylene bridged palladium bis-N-heterocyclic carbene complexes:
 synthesis, structure and catalysis.
;
_journal_issue 20
_journal_name_full 'Dalton transactions (Cambridge, England : 2003)'
_journal_page_first 7297
_journal_page_last 7304
_journal_paper_doi 10.1039/c3dt33006k
_journal_volume 42
_journal_year 2013
_chemical_compound_source 'see text'
_chemical_formula_moiety '(C26 H21 Br4 N4 Pd), 1.5(C H2 Cl2)'
_chemical_formula_sum 'C27.5 H24 Br4 Cl3 N4 Pd'
_chemical_formula_weight 942.906
_space_group_IT_number 60
_symmetry_cell_setting orthorhombic
_symmetry_Int_Tables_number 60
_symmetry_space_group_name_Hall '-P 2n 2ab'
_symmetry_space_group_name_H-M 'P b c n'
_atom_sites_solution_hydrogens geom
_atom_sites_solution_primary direct
_atom_sites_solution_secondary difmap
_cell_angle_alpha 90
_cell_angle_beta 90
_cell_angle_gamma 90
_cell_formula_units_Z 8
_cell_length_a 21.297(2)
_cell_length_b 18.653(5)
_cell_length_c 15.986(4)
_cell_measurement_reflns_used 791
_cell_measurement_temperature 198
_cell_measurement_theta_max 24.234
_cell_measurement_theta_min 4.081
_cell_volume 6350(2)
_computing_cell_refinement 'Dirax/lsq (Duisenberg, 1992)'
_computing_data_collection 'Collect (Nonius BV, 1999)'
_computing_data_reduction 'EvalCCD (Duisenberg et al., 2003)'
_computing_molecular_graphics 'PLATON (Spek, 2011)'
_computing_publication_material 'PLATON (Spek, 2011), enCIFer (Allen, 2004)'
_computing_structure_refinement 'SHELXL-97 (Sheldrick, 1997)'
_computing_structure_solution 'SIR92(Altomare et al., 1994)'
_diffrn_ambient_temperature 198
_diffrn_detector_area_resol_mean 9
_diffrn_measured_fraction_theta_full 0.992
_diffrn_measured_fraction_theta_max 0.992
_diffrn_measurement_device '95mm CCD camera on \k-goniostat'
_diffrn_measurement_device_type KappaCCD
_diffrn_measurement_method \f
_diffrn_radiation_monochromator 'horizonally mounted graphite crystal'
_diffrn_radiation_probe x-ray
_diffrn_radiation_type MoK\a
_diffrn_radiation_wavelength 0.71073
_diffrn_radiation_wavelength_id x-ray
_diffrn_reflns_av_R_equivalents 0.0736
_diffrn_reflns_av_sigmaI/netI 0.0272
_diffrn_reflns_limit_h_max 26
_diffrn_reflns_limit_h_min -26
_diffrn_reflns_limit_k_max 23
_diffrn_reflns_limit_k_min -23
_diffrn_reflns_limit_l_max 20
_diffrn_reflns_limit_l_min -19
_diffrn_reflns_number 148489
_diffrn_reflns_reduction_process
;
;
_diffrn_reflns_theta_full 26.40
_diffrn_reflns_theta_max 26.40
_diffrn_reflns_theta_min 4.80
_diffrn_source 'fine-focus sealed tube'
_exptl_absorpt_coefficient_mu 5.896
_exptl_absorpt_correction_T_max 0.472
_exptl_absorpt_correction_T_min 0.385
_exptl_absorpt_correction_type multi-scan
_exptl_absorpt_process_details 'SADABS, Bruker, 2002'
_exptl_crystal_colour yellow
_exptl_crystal_density_diffrn 1.972
_exptl_crystal_density_method 'Not Measured'
_exptl_crystal_description fragment
_exptl_crystal_F_000 3632
_exptl_crystal_size_max 0.200
_exptl_crystal_size_mid 0.200
_exptl_crystal_size_min 0.150
_refine_diff_density_max 0.687
_refine_diff_density_min -0.720
_refine_diff_density_rms 0.105
_refine_ls_extinction_method none
_refine_ls_goodness_of_fit_ref 1.092
_refine_ls_hydrogen_treatment constr
_refine_ls_matrix_type full
_refine_ls_number_parameters 357
_refine_ls_number_reflns 6472
_refine_ls_number_restraints 0
_refine_ls_restrained_S_all 1.092
_refine_ls_R_factor_all 0.0573
_refine_ls_R_factor_gt 0.0321
_refine_ls_shift/su_max 0.001
_refine_ls_shift/su_mean 0.000
_refine_ls_structure_factor_coef Fsqd
_refine_ls_weighting_details 'calc w=1/[\s^2^(Fo^2^)+(0.0056P)^2^+16.6044P] where P=(Fo^2^+2Fc^2^)/3'
_refine_ls_weighting_scheme calc
_refine_ls_wR_factor_gt 0.0477
_refine_ls_wR_factor_ref 0.0537
_reflns_number_gt 4896
_reflns_number_total 6472
_reflns_threshold_expression I>2\s(I)
_cod_data_source_file c3dt33006k.txt
_cod_data_source_block Compound_11a
_cod_depositor_comments
;
The following automatic conversions were performed:

'_symmetry_cell_setting' value 'Orthorhombic' changed to
'orthorhombic' according to
/home/saulius/struct/CIF-dictionaries/cif_core.dic dictionary named
'cif_core.dic' version 2.4.2 from 2011-04-26.

Automatic conversion script
Id: cif_fix_values 1891 2012-01-12 08:04:46Z andrius 
;
_cod_original_cell_volume 6351(2)
_cod_original_formula_sum 'C27.50 H24 Br4 Cl3 N4 Pd'
_cod_database_code 7021227

loop_
_symmetry_equiv_pos_site_id
_symmetry_equiv_pos_as_xyz
1 x,y,z
2 1/2-x,1/2-y,1/2+z
3 1/2+x,1/2-y,-z
4 -x,y,1/2-z
5 -x,-y,-z
6 1/2+x,1/2+y,1/2-z
7 1/2-x,1/2+y,z
8 x,-y,1/2+z

loop_
_atom_site_aniso_label
_atom_site_aniso_U_11
_atom_site_aniso_U_22
_atom_site_aniso_U_33
_atom_site_aniso_U_23
_atom_site_aniso_U_13
_atom_site_aniso_U_12
Pd1 0.0189(1) 0.0254(1) 0.0179(1) -0.0026(1) 0.0014(1) 0.0015(1)
Br1 0.0349(2) 0.0385(2) 0.0414(2) 0.0020(2) 0.0049(2) -0.0096(2)
Br2 0.0414(2) 0.0424(2) 0.0184(2) 0.0015(2) -0.0023(2) -0.0039(2)
Br3 0.0738(3) 0.0358(2) 0.0409(2) -0.0065(2) -0.0040(2) 0.0257(2)
Br4 0.0317(2) 0.0688(3) 0.0490(3) 0.0055(2) 0.0004(2) 0.0252(2)
N1 0.0220(16) 0.042(2) 0.0280(16) -0.0095(14) -0.0051(13) 0.0059(14)
N2 0.0221(15) 0.0281(17) 0.0208(15) -0.0050(12) -0.0014(12) 0.0039(12)
N3 0.0233(16) 0.0273(17) 0.0211(14) -0.0036(12) 0.0011(12) 0.0009(13)
N4 0.0243(15) 0.0255(17) 0.0217(14) -0.0022(12) -0.0011(13) 0.0016(13)
C1 0.0201(17) 0.027(2) 0.0244(18) -0.0020(15) 0.0005(14) 0.0030(14)
C2 0.037(2) 0.051(3) 0.0251(19) -0.0110(18) -0.0102(18) 0.009(2)
C3 0.033(2) 0.045(2) 0.0201(18) -0.0101(16) -0.0048(16) 0.0046(18)
C4 0.0218(18) 0.031(2) 0.0166(16) -0.0005(14) 0.0024(14) 0.0053(15)
C5 0.029(2) 0.029(2) 0.0225(18) -0.0038(15) 0.0008(15) 0.0028(16)
C6 0.037(2) 0.032(2) 0.0192(18) -0.0011(15) 0.0067(16) 0.0151(17)
C7 0.024(2) 0.044(2) 0.0261(19) 0.0049(17) 0.0048(16) 0.0120(17)
C8 0.0200(17) 0.038(2) 0.0234(18) -0.0006(15) 0.0012(15) -0.0006(17)
C9 0.0203(17) 0.029(2) 0.0190(17) -0.0020(14) 0.0042(14) 0.0018(15)
C10 0.0199(18) 0.027(2) 0.0175(17) 0.0013(14) -0.0029(14) 0.0037(15)
C11 0.032(2) 0.032(2) 0.028(2) -0.0008(16) 0.0030(17) -0.0065(17)
C12 0.027(2) 0.040(2) 0.0241(19) -0.0026(17) 0.0064(16) -0.0082(18)
C13 0.0182(18) 0.055(3) 0.037(2) -0.0097(19) -0.0044(17) 0.0107(18)
C14 0.0199(18) 0.047(3) 0.035(2) -0.0021(18) -0.0025(17) 0.0170(18)
C15 0.041(3) 0.055(3) 0.045(3) 0.007(2) -0.001(2) 0.018(2)
C16 0.041(3) 0.056(3) 0.077(4) 0.014(3) 0.005(3) 0.018(2)
C17 0.027(2) 0.044(3) 0.109(5) -0.011(3) -0.009(3) 0.020(2)
C18 0.051(3) 0.058(3) 0.058(3) -0.020(3) 0.005(2) 0.020(2)
C19 0.039(2) 0.050(3) 0.043(3) -0.004(2) 0.002(2) 0.016(2)
C20 0.0271(19) 0.027(2) 0.034(2) -0.0040(17) -0.0002(17) 0.0078(15)
C21 0.0206(19) 0.029(2) 0.045(2) -0.0147(17) 0.0022(17) 0.0079(16)
C22 0.034(2) 0.062(3) 0.036(2) -0.017(2) -0.0005(19) 0.009(2)
C23 0.042(3) 0.112(5) 0.052(3) -0.050(3) -0.008(2) 0.014(3)
C24 0.052(3) 0.104(6) 0.116(6) -0.083(5) -0.010(4) -0.006(4)
C25 0.071(4) 0.050(4) 0.137(6) -0.043(4) 0.001(4) -0.017(3)
C26 0.056(3) 0.034(3) 0.070(3) -0.011(2) -0.003(2) -0.002(2)
Cl1 0.1396(19) 0.206(3) 0.0961(15) -0.0121(16) 0.0283(13) -0.0657(19)
Cl2 0.1319(17) 0.158(2) 0.1035(14) 0.0460(14) 0.0494(13) 0.0361(15)
C27 0.078(4) 0.212(9) 0.056(4) 0.022(5) 0.020(3) -0.030(5)
Cl3 0.1691(17) 0.0725(10) 0.0584(9) -0.0176(7) 0.0289(10) -0.0424(11)
C28 0.068(4) 0.053(4) 0.047(4) 0.0000 0.006(4) 0.0000

loop_
_atom_site_label
_atom_site_type_symbol
_atom_site_thermal_displace_type
_atom_site_fract_x
_atom_site_fract_y
_atom_site_fract_z
_atom_site_occupancy
_atom_site_U_iso_or_equiv
_atom_site_calc_flag
_atom_site_refinement_flags
Pd1 Pd Uani 0.18756(1) 0.39082(1) 0.25605(1) 1.000 0.0207(1) d .
Br1 Br Uani 0.26847(2) 0.47812(2) 0.21017(3) 1.000 0.0383(1) d .
Br2 Br Uani 0.15556(2) 0.36543(2) 0.10958(2) 1.000 0.0341(1) d .
Br3 Br Uani 0.02361(2) 0.66915(2) 0.42021(3) 1.000 0.0502(1) d .
Br4 Br Uani -0.08476(2) 0.56659(3) 0.32338(3) 1.000 0.0498(2) d .
N1 N Uani 0.26032(13) 0.40075(17) 0.41705(18) 1.000 0.0307(10) d .
N2 N Uani 0.16740(13) 0.44322(15) 0.42839(17) 1.000 0.0237(9) d .
N3 N Uani 0.07152(13) 0.35370(16) 0.34820(17) 1.000 0.0239(9) d .
N4 N Uani 0.10825(13) 0.25873(15) 0.29105(17) 1.000 0.0238(9) d .
C1 C Uani 0.20721(15) 0.41080(19) 0.3736(2) 1.000 0.0238(11) d .
C2 C Uani 0.25486(19) 0.4277(2) 0.4978(2) 1.000 0.0377(14) d .
C3 C Uani 0.19716(17) 0.4549(2) 0.5051(2) 1.000 0.0327(11) d .
C4 C Uani 0.10679(16) 0.47007(19) 0.40699(19) 1.000 0.0231(10) d .
C5 C Uani 0.09320(17) 0.54095(19) 0.4249(2) 1.000 0.0268(11) d .
C6 C Uani 0.03590(17) 0.5699(2) 0.4026(2) 1.000 0.0294(11) d .
C7 C Uani -0.00890(17) 0.5283(2) 0.3642(2) 1.000 0.0314(11) d .
C8 C Uani 0.00311(17) 0.45638(19) 0.3497(2) 1.000 0.0271(11) d .
C9 C Uani 0.06118(15) 0.42700(19) 0.3687(2) 1.000 0.0228(10) d .
C10 C Uani 0.12015(15) 0.32904(19) 0.30071(19) 1.000 0.0215(11) d .
C11 C Uani 0.05293(17) 0.2398(2) 0.3305(2) 1.000 0.0307(12) d .
C12 C Uani 0.02899(17) 0.2989(2) 0.3653(2) 1.000 0.0304(11) d .
C13 C Uani 0.31903(16) 0.3706(2) 0.3827(2) 1.000 0.0367(13) d .
C14 C Uani 0.31198(17) 0.2942(2) 0.3534(2) 1.000 0.0340(13) d .
C15 C Uani 0.2962(2) 0.2405(3) 0.4086(3) 1.000 0.0470(17) d .
C16 C Uani 0.2902(2) 0.1708(3) 0.3821(4) 1.000 0.0580(19) d .
C17 C Uani 0.3009(2) 0.1539(3) 0.3000(4) 1.000 0.060(2) d .
C18 C Uani 0.3166(2) 0.2068(3) 0.2431(3) 1.000 0.0557(17) d .
C19 C Uani 0.32182(19) 0.2769(2) 0.2698(3) 1.000 0.0440(16) d .
C20 C Uani 0.14988(16) 0.20715(18) 0.2481(2) 1.000 0.0294(11) d .
C21 C Uani 0.11343(17) 0.1573(2) 0.1917(2) 1.000 0.0315(11) d .
C22 C Uani 0.09554(18) 0.1781(3) 0.1126(3) 1.000 0.0440(14) d .
C23 C Uani 0.0604(2) 0.1334(4) 0.0628(3) 1.000 0.069(2) d .
C24 C Uani 0.0437(3) 0.0665(4) 0.0921(5) 1.000 0.091(3) d .
C25 C Uani 0.0624(3) 0.0445(3) 0.1688(5) 1.000 0.086(3) d .
C26 C Uani 0.0973(2) 0.0901(2) 0.2194(3) 1.000 0.0533(17) d .
Cl1 Cl Uani 0.35977(12) 0.71838(16) 0.52822(13) 1.000 0.1472(13) d .
Cl2 Cl Uani 0.36334(10) 0.57614(13) 0.45770(13) 1.000 0.1311(10) d .
C27 C Uani 0.3397(3) 0.6283(5) 0.5421(4) 1.000 0.115(4) d .
Cl3 Cl Uani 0.49359(10) 0.35098(8) 0.33896(9) 1.000 0.1000(7) d .
C28 C Uani 0.50000 0.2980(4) 0.25000 1.000 0.056(2) d S
H2 H Uiso 0.28630 0.42700 0.53990 1.000 0.0450 c R
H3 H Uiso 0.17980 0.47760 0.55300 1.000 0.0390 c R
H5 H Uiso 0.12340 0.56990 0.45260 1.000 0.0320 c R
H8 H Uiso -0.02880 0.42690 0.32650 1.000 0.0330 c R
H11 H Uiso 0.03510 0.19320 0.33250 1.000 0.0370 c R
H12 H Uiso -0.00930 0.30270 0.39550 1.000 0.0360 c R
H13A H Uiso 0.35210 0.37260 0.42620 1.000 0.0440 c R
H13B H Uiso 0.33300 0.40050 0.33500 1.000 0.0440 c R
H15 H Uiso 0.28940 0.25180 0.46590 1.000 0.0560 c R
H16 H Uiso 0.27860 0.13440 0.42060 1.000 0.0700 c R
H17A H Uiso 0.26260 0.13000 0.27870 1.000 0.0720 c R
H17B H Uiso 0.33490 0.11780 0.29880 1.000 0.0720 c R
H18 H Uiso 0.32380 0.19490 0.18610 1.000 0.0670 c R
H19 H Uiso 0.33220 0.31360 0.23090 1.000 0.0530 c R
H20A H Uiso 0.17290 0.17860 0.29030 1.000 0.0350 c R
H20B H Uiso 0.18120 0.23380 0.21440 1.000 0.0350 c R
H22 H Uiso 0.10770 0.22390 0.09210 1.000 0.0530 c R
H23 H Uiso 0.04760 0.14850 0.00860 1.000 0.0820 c R
H24 H Uiso 0.01890 0.03560 0.05820 1.000 0.1090 c R
H25 H Uiso 0.05160 -0.00210 0.18810 1.000 0.1030 c R
H26 H Uiso 0.11010 0.07470 0.27340 1.000 0.0640 c R
H27A H Uiso 0.35970 0.61010 0.59380 1.000 0.1390 c R
H27B H Uiso 0.29360 0.62420 0.54900 1.000 0.1390 c R
H28A H Uiso 0.53750 0.26680 0.25480 0.500 0.0670 c RP
H28B H Uiso 0.46250 0.26680 0.24520 0.500 0.0670 c RP

loop_
_atom_type_symbol
_atom_type_description
_atom_type_scat_dispersion_real
_atom_type_scat_dispersion_imag
_atom_type_scat_source
C C 0.0033 0.0016 ' International Tables Vol C Tables 4.2.6.8 and 6.1.1.4'
H H 0.0000 0.0000 ' International Tables Vol C Tables 4.2.6.8 and 6.1.1.4'
Br Br -0.2901 2.4595 ' International Tables Vol C Tables 4.2.6.8 and 6.1.1.4'
Cl Cl 0.1484 0.1585 ' International Tables Vol C Tables 4.2.6.8 and 6.1.1.4'
N N 0.0061 0.0033 ' International Tables Vol C Tables 4.2.6.8 and 6.1.1.4'
Pd Pd -0.9988 1.0072 ' International Tables Vol C Tables 4.2.6.8 and 6.1.1.4'

loop_
_geom_angle_atom_site_label_1
_geom_angle_atom_site_label_2
_geom_angle_atom_site_label_3
_geom_angle
_geom_angle_site_symmetry_1
_geom_angle_site_symmetry_3
_geom_angle_publ_flag
Br1 Pd1 Br2 92.12(2) . . yes
Br1 Pd1 C1 90.59(10) . . yes
Br1 Pd1 C10 174.07(10) . . yes
Br2 Pd1 C1 176.39(9) . . yes
Br2 Pd1 C10 91.73(9) . . yes
C1 Pd1 C10 85.39(13) . . yes
C1 N1 C2 111.1(3) . . yes
C1 N1 C13 125.1(3) . . yes
C2 N1 C13 123.6(3) . . yes
C1 N2 C3 110.6(3) . . yes
C1 N2 C4 124.4(3) . . yes
C3 N2 C4 124.5(3) . . yes
C9 N3 C10 124.7(3) . . yes
C9 N3 C12 124.0(3) . . yes
C10 N3 C12 110.8(3) . . yes
C10 N4 C11 110.9(3) . . yes
C10 N4 C20 125.1(3) . . yes
C11 N4 C20 123.9(3) . . yes
Pd1 C1 N1 130.6(2) . . yes
Pd1 C1 N2 124.6(2) . . yes
N1 C1 N2 104.7(3) . . yes
N1 C2 C3 107.2(3) . . yes
N2 C3 C2 106.4(3) . . yes
N2 C4 C5 118.4(3) . . yes
N2 C4 C9 122.1(3) . . yes
C5 C4 C9 119.6(3) . . no
C4 C5 C6 120.3(3) . . no
Br3 C6 C5 117.8(3) . . yes
Br3 C6 C7 121.5(3) . . yes
C5 C6 C7 120.5(3) . . no
Br4 C7 C6 122.4(3) . . yes
Br4 C7 C8 117.9(3) . . yes
C6 C7 C8 119.6(3) . . no
C7 C8 C9 120.7(3) . . no
N3 C9 C4 123.0(3) . . yes
N3 C9 C8 117.9(3) . . yes
C4 C9 C8 119.2(3) . . no
Pd1 C10 N3 123.8(3) . . yes
Pd1 C10 N4 131.7(2) . . yes
N3 C10 N4 104.5(3) . . yes
N4 C11 C12 107.7(3) . . yes
N3 C12 C11 106.0(3) . . yes
N1 C13 C14 113.0(3) . . yes
C13 C14 C15 120.9(3) . . no
C13 C14 C19 120.2(3) . . no
C15 C14 C19 118.9(4) . . no
C14 C15 C16 120.9(5) . . no
C15 C16 C17 119.9(5) . . no
C16 C17 C18 120.4(5) . . no
C17 C18 C19 119.5(5) . . no
C14 C19 C18 120.3(4) . . no
N4 C20 C21 111.7(3) . . yes
C20 C21 C22 121.2(4) . . no
C20 C21 C26 119.9(3) . . no
C22 C21 C26 119.0(4) . . no
C21 C22 C23 120.8(5) . . no
C22 C23 C24 119.5(5) . . no
C23 C24 C25 120.4(6) . . no
C24 C25 C26 120.0(6) . . no
C21 C26 C25 120.3(5) . . no
N1 C2 H2 126.00 . . no
C3 C2 H2 126.00 . . no
N2 C3 H3 127.00 . . no
C2 C3 H3 127.00 . . no
C4 C5 H5 120.00 . . no
C6 C5 H5 120.00 . . no
C7 C8 H8 120.00 . . no
C9 C8 H8 120.00 . . no
N4 C11 H11 126.00 . . no
C12 C11 H11 126.00 . . no
N3 C12 H12 127.00 . . no
C11 C12 H12 127.00 . . no
N1 C13 H13A 109.00 . . no
N1 C13 H13B 109.00 . . no
C14 C13 H13A 109.00 . . no
C14 C13 H13B 109.00 . . no
H13A C13 H13B 108.00 . . no
C14 C15 H15 120.00 . . no
C16 C15 H15 120.00 . . no
C15 C16 H16 120.00 . . no
C17 C16 H16 120.00 . . no
C16 C17 H17A 107.00 . . no
C16 C17 H17B 107.00 . . no
C18 C17 H17A 107.00 . . no
C18 C17 H17B 107.00 . . no
H17A C17 H17B 107.00 . . no
C17 C18 H18 120.00 . . no
C19 C18 H18 120.00 . . no
C14 C19 H19 120.00 . . no
C18 C19 H19 120.00 . . no
N4 C20 H20A 109.00 . . no
N4 C20 H20B 109.00 . . no
C21 C20 H20A 109.00 . . no
C21 C20 H20B 109.00 . . no
H20A C20 H20B 108.00 . . no
C21 C22 H22 120.00 . . no
C23 C22 H22 120.00 . . no
C22 C23 H23 120.00 . . no
C24 C23 H23 120.00 . . no
C23 C24 H24 120.00 . . no
C25 C24 H24 120.00 . . no
C24 C25 H25 120.00 . . no
C26 C25 H25 120.00 . . no
C21 C26 H26 120.00 . . no
C25 C26 H26 120.00 . . no
Cl1 C27 Cl2 111.6(4) . . yes
Cl1 C27 H27A 109.00 . . no
Cl1 C27 H27B 109.00 . . no
Cl2 C27 H27A 109.00 . . no
Cl2 C27 H27B 109.00 . . no
H27A C27 H27B 108.00 . . no
Cl3 C28 Cl3 110.7(4) . 4_655 yes
Cl3 C28 H28A 110.00 . . no
Cl3 C28 H28B 110.00 . . no
H28A C28 H28B 108.00 . . no
Cl3 C28 H28A 110.00 4_655 . no
Cl3 C28 H28B 110.00 4_655 . no

loop_
_geom_bond_atom_site_label_1
_geom_bond_atom_site_label_2
_geom_bond_distance
_geom_bond_publ_flag
Pd1 Br1 2.4817(8) yes
Pd1 Br2 2.4842(8) yes
Pd1 C1 1.961(3) yes
Pd1 C10 1.975(3) yes
Br3 C6 1.891(4) yes
Br4 C7 1.883(4) yes
Cl1 C27 1.748(10) yes
Cl2 C27 1.738(8) yes
Cl3 C28 1.737(5) yes
N1 C2 1.390(4) yes
N1 C1 1.341(4) yes
N1 C13 1.477(4) yes
N2 C3 1.398(4) yes
N2 C4 1.426(4) yes
N2 C1 1.361(4) yes
N3 C12 1.393(5) yes
N3 C10 1.364(4) yes
N3 C9 1.423(5) yes
N4 C20 1.478(4) yes
N4 C11 1.382(5) yes
N4 C10 1.345(5) yes
C2 C3 1.335(5) no
C4 C9 1.401(5) no
C4 C5 1.383(5) no
C5 C6 1.381(5) no
C6 C7 1.375(5) no
C7 C8 1.385(5) no
C8 C9 1.386(5) no
C11 C12 1.336(5) no
C13 C14 1.508(5) no
C14 C19 1.391(6) no
C14 C15 1.377(6) no
C15 C16 1.373(8) no
C16 C17 1.369(9) no
C17 C18 1.383(8) no
C18 C19 1.380(7) no
C20 C21 1.510(5) no
C21 C26 1.373(5) no
C21 C22 1.377(6) no
C22 C23 1.374(8) no
C23 C24 1.380(10) no
C24 C25 1.353(11) no
C25 C26 1.389(8) no
C2 H2 0.9500 no
C3 H3 0.9500 no
C5 H5 0.9500 no
C8 H8 0.9500 no
C11 H11 0.9500 no
C12 H12 0.9500 no
C13 H13B 0.9900 no
C13 H13A 0.9900 no
C15 H15 0.9500 no
C16 H16 0.9500 no
C17 H17B 0.9900 no
C17 H17A 0.9900 no
C18 H18 0.9500 no
C19 H19 0.9500 no
C20 H20B 0.9900 no
C20 H20A 0.9900 no
C22 H22 0.9500 no
C23 H23 0.9500 no
C24 H24 0.9500 no
C25 H25 0.9500 no
C26 H26 0.9500 no
C27 H27A 0.9900 no
C27 H27B 0.9900 no
C28 H28A 0.9900 no
C28 H28B 0.9900 no

loop_
_geom_hbond_atom_site_label_D
_geom_hbond_atom_site_label_H
_geom_hbond_atom_site_label_A
_geom_hbond_distance_DH
_geom_hbond_distance_HA
_geom_hbond_distance_DA
_geom_hbond_angle_DHA
_geom_hbond_site_symmetry_A
_geom_hbond_publ_flag
C5 H5 Br2 0.9500 2.8700 3.678(3) 144.00 8_565 yes
C13 H13B Br1 0.9900 2.8200 3.576(4) 133.00 . yes
C17 H17B Br4 0.9900 2.7700 3.532(5) 135.00 6_545 yes
C22 H22 Br2 0.9500 2.8400 3.721(6) 154.00 . yes

loop_
_geom_torsion_atom_site_label_1
_geom_torsion_atom_site_label_2
_geom_torsion_atom_site_label_3
_geom_torsion_atom_site_label_4
_geom_torsion
_geom_torsion_publ_flag
Br1 Pd1 C1 N1 -62.8(3) no
Br1 Pd1 C1 N2 113.3(3) no
C10 Pd1 C1 N1 121.6(4) no
C10 Pd1 C1 N2 -62.3(3) no
Br2 Pd1 C10 N3 -116.0(3) no
Br2 Pd1 C10 N4 60.7(3) no
C1 Pd1 C10 N3 61.9(3) no
C1 Pd1 C10 N4 -121.5(3) no
C2 N1 C1 Pd1 175.4(3) no
C13 N1 C1 Pd1 0.2(5) no
C2 N1 C1 N2 -1.2(4) no
C13 N1 C1 N2 -176.5(3) no
C1 N1 C13 C14 -63.4(4) no
C2 N1 C13 C14 121.9(3) no
C13 N1 C2 C3 175.6(3) no
C1 N1 C2 C3 0.2(4) no
C4 N2 C1 N1 174.0(3) no
C3 N2 C1 N1 1.8(4) no
C1 N2 C4 C5 -125.3(4) no
C1 N2 C3 C2 -1.7(4) no
C4 N2 C3 C2 -173.9(3) no
C3 N2 C4 C9 -134.1(3) no
C3 N2 C4 C5 45.9(5) no
C1 N2 C4 C9 54.7(5) no
C3 N2 C1 Pd1 -175.2(2) no
C4 N2 C1 Pd1 -2.9(5) no
C10 N3 C12 C11 2.1(4) no
C12 N3 C10 N4 -1.8(3) no
C9 N3 C12 C11 174.8(3) no
C12 N3 C9 C8 -46.1(4) no
C9 N3 C10 Pd1 3.0(4) no
C12 N3 C10 Pd1 175.6(2) no
C9 N3 C10 N4 -174.4(3) no
C10 N3 C9 C8 125.6(3) no
C10 N3 C9 C4 -54.6(5) no
C12 N3 C9 C4 133.8(3) no
C11 N4 C10 Pd1 -176.3(2) no
C20 N4 C10 N3 -176.1(3) no
C10 N4 C11 C12 0.4(4) no
C10 N4 C20 C21 -136.7(3) no
C11 N4 C20 C21 46.7(4) no
C20 N4 C11 C12 177.4(3) no
C20 N4 C10 Pd1 6.8(5) no
C11 N4 C10 N3 0.9(3) no
N1 C2 C3 N2 0.9(4) no
C5 C4 C9 C8 -0.2(5) no
N2 C4 C5 C6 177.7(3) no
C5 C4 C9 N3 179.9(3) no
N2 C4 C9 N3 0.0(5) no
N2 C4 C9 C8 179.9(3) no
C9 C4 C5 C6 -2.3(5) no
C4 C5 C6 C7 1.6(5) no
C4 C5 C6 Br3 -174.5(2) no
Br3 C6 C7 C8 177.5(3) no
Br3 C6 C7 Br4 1.8(4) no
C5 C6 C7 C8 1.6(5) no
C5 C6 C7 Br4 -174.2(3) no
C6 C7 C8 C9 -4.1(5) no
Br4 C7 C8 C9 171.9(3) no
C7 C8 C9 N3 -176.8(3) no
C7 C8 C9 C4 3.3(5) no
N4 C11 C12 N3 -1.5(4) no
N1 C13 C14 C15 -62.2(4) no
N1 C13 C14 C19 118.3(4) no
C13 C14 C15 C16 -179.5(4) no
C15 C14 C19 C18 -0.8(6) no
C19 C14 C15 C16 0.0(6) no
C13 C14 C19 C18 178.7(4) no
C14 C15 C16 C17 1.0(7) no
C15 C16 C17 C18 -1.2(7) no
C16 C17 C18 C19 0.4(7) no
C17 C18 C19 C14 0.6(6) no
N4 C20 C21 C22 81.8(4) no
N4 C20 C21 C26 -97.9(4) no
C20 C21 C22 C23 -177.6(4) no
C26 C21 C22 C23 2.0(6) no
C20 C21 C26 C25 178.4(4) no
C22 C21 C26 C25 -1.3(6) no
C21 C22 C23 C24 -1.0(7) no
C22 C23 C24 C25 -0.9(9) no
C23 C24 C25 C26 1.6(10) no
C24 C25 C26 C21 -0.6(8) no
